data_4508935
loop_
_publ_author_name
'Wen, Li-Li'
'Lu, Zhen-Da'
'Ren, Xiao-Ming'
'Duan, Chun-Ying'
'Meng, Qing-Jin'
'Gao, Song'

_publ_section_title
;
 Metal-Organic Coordination Polymers Containing Pyridine-2,3-dicarboxylic
 AcidN-Oxide (2,3-PDCO)
;
_journal_issue 1
_journal_name_full 'Crystal Growth &amp; Design'
_journal_page_first 227
_journal_paper_doi 10.1021/cg800329k
_journal_volume 9
_journal_year 2009
_chemical_formula_moiety '2(C12 H9 Co N2 O6), H2 O'
_chemical_formula_sum 'C24 H20 Co2 N4 O13'
_chemical_formula_weight 690.30
_chemical_name_systematic
; 
 ? 
;
_space_group_IT_number 15
_symmetry_cell_setting monoclinic
_symmetry_space_group_name_Hall '-C 2yc'
_symmetry_space_group_name_H-M 'C 1 2/c 1'
_atom_sites_solution_hydrogens geom
_atom_sites_solution_primary direct
_atom_sites_solution_secondary difmap
_audit_creation_method SHELXL-97
_cell_angle_alpha 90.00
_cell_angle_beta 107.886(6)
_cell_angle_gamma 90.00
_cell_formula_units_Z 4
_cell_length_a 26.670(7)
_cell_length_b 11.677(3)
_cell_length_c 8.191(2)
_cell_measurement_temperature 293(2)
_cell_volume 2427.6(11)
_computing_structure_refinement 'SHELXL-97 (Sheldrick, 1997)'
_computing_structure_solution 'SHELXS-97 (Sheldrick, 1990)'
_diffrn_ambient_temperature 293(2)
_diffrn_measured_fraction_theta_full 0.999
_diffrn_measured_fraction_theta_max 0.999
_diffrn_radiation_monochromator graphite
_diffrn_radiation_source 'fine-focus sealed tube'
_diffrn_radiation_type MoK\a
_diffrn_radiation_wavelength 0.71073
_diffrn_reflns_av_R_equivalents 0.0351
_diffrn_reflns_av_sigmaI/netI 0.0536
_diffrn_reflns_limit_h_max 32
_diffrn_reflns_limit_h_min -31
_diffrn_reflns_limit_k_max 14
_diffrn_reflns_limit_k_min -9
_diffrn_reflns_limit_l_max 9
_diffrn_reflns_limit_l_min -10
_diffrn_reflns_number 6415
_diffrn_reflns_theta_full 26.00
_diffrn_reflns_theta_max 26.00
_diffrn_reflns_theta_min 1.92
_exptl_absorpt_coefficient_mu 1.452
_exptl_absorpt_correction_type multi-scan
_exptl_crystal_colour red
_exptl_crystal_density_diffrn 1.889
_exptl_crystal_density_method 'not measured'
_exptl_crystal_description plate
_exptl_crystal_F_000 1400
_exptl_crystal_size_max 0.16
_exptl_crystal_size_mid 0.15
_exptl_crystal_size_min 0.15
_refine_diff_density_max 0.268
_refine_diff_density_min -0.533
_refine_diff_density_rms 0.071
_refine_ls_extinction_method none
_refine_ls_goodness_of_fit_ref 1.042
_refine_ls_hydrogen_treatment constr
_refine_ls_matrix_type full
_refine_ls_number_parameters 195
_refine_ls_number_reflns 2379
_refine_ls_number_restraints 0
_refine_ls_restrained_S_all 1.042
_refine_ls_R_factor_all 0.0730
_refine_ls_R_factor_gt 0.0494
_refine_ls_shift/su_max 0.001
_refine_ls_shift/su_mean 0.000
_refine_ls_structure_factor_coef Fsqd
_refine_ls_weighting_details 'calc w=1/[\s^2^(Fo^2^)+(0.0500P)^2^+1.9900P] where P=(Fo^2^+2Fc^2^)/3'
_refine_ls_weighting_scheme calc
_refine_ls_wR_factor_gt 0.0947
_refine_ls_wR_factor_ref 0.1008
_reflns_number_gt 1884
_reflns_number_total 2379
_reflns_threshold_expression >2sigma(I)
_cod_data_source_file cg800329ksup9.cif
_cod_data_source_block 50704c
_cod_depositor_comments
;
The following automatic conversions were performed:

'_symmetry_cell_setting' value 'Monoclinic' changed to 'monoclinic'
according to /home/saulius/struct/CIF-dictionaries/cif_core.dic
dictionary named 'cif_core.dic' version 2.4.2 from
2011-04-26.

'_exptl_absorpt_correction_type' value 'Multi-scan'
changed to 'multi-scan' according to
/home/saulius/struct/CIF-dictionaries/cif_core.dic dictionary named
'cif_core.dic' version 2.4.2 from 2011-04-26.

Automatic conversion script
Id: cif_fix_values 1891 2012-01-12 08:04:46Z andrius 
;
_cod_original_sg_symbol_H-M 'C 2/c'
_cod_database_code 4508935

loop_
_symmetry_equiv_pos_as_xyz
'x, y, z'
'-x, y, -z+1/2'
'x+1/2, y+1/2, z'
'-x+1/2, y+1/2, -z+1/2'
'-x, -y, -z'
'x, -y, z-1/2'
'-x+1/2, -y+1/2, -z'
'x+1/2, -y+1/2, z-1/2'

loop_
_atom_site_label
_atom_site_type_symbol
_atom_site_fract_x
_atom_site_fract_y
_atom_site_fract_z
_atom_site_U_iso_or_equiv
_atom_site_adp_type
_atom_site_occupancy
_atom_site_symmetry_multiplicity
_atom_site_calc_flag
_atom_site_refinement_flags
Co1 Co 0.369611(19) 0.35106(4) 0.10655(6) 0.02952(16) Uani 1 1 d .
C1 C 0.35112(13) 0.5923(3) -0.0717(4) 0.0265(7) Uani 1 1 d .
C2 C 0.32676(15) 0.7012(3) -0.0739(5) 0.0331(8) Uani 1 1 d .
C3 C 0.32921(14) 0.7626(3) 0.0752(4) 0.0292(8) Uani 1 1 d .
C4 C 0.36502(15) 0.7217(3) 0.2484(5) 0.0332(8) Uani 1 1 d .
C5 C 0.30113(13) 0.8642(3) 0.0602(5) 0.0269(7) Uani 1 1 d .
H5 H 0.3021 0.9054 0.1583 0.032 Uiso 1 1 calc R
C6 C 0.27183(13) 0.9046(3) -0.0983(4) 0.0266(7) Uani 1 1 d .
H6 H 0.2524 0.9718 -0.1084 0.032 Uiso 1 1 calc R
C7 C 0.27203(15) 0.8432(3) -0.2414(5) 0.0348(8) Uani 1 1 d .
H7 H 0.2534 0.8704 -0.3497 0.042 Uiso 1 1 calc R
C8 C 0.45595(14) 0.2374(3) 0.3741(5) 0.0307(8) Uani 1 1 d .
H8 H 0.4633 0.3150 0.3934 0.037 Uiso 1 1 calc R
C9 C 0.49097(15) 0.1588(3) 0.4744(5) 0.0366(9) Uani 1 1 d .
H9 H 0.5205 0.1840 0.5607 0.044 Uiso 1 1 calc R
C10 C 0.48210(14) 0.0450(3) 0.4465(5) 0.0298(8) Uani 1 1 d .
C11 C 0.43646(15) 0.0143(3) 0.3187(5) 0.0402(9) Uani 1 1 d .
H11 H 0.4280 -0.0626 0.2964 0.048 Uiso 1 1 calc R
C12 C 0.40333(14) 0.0987(3) 0.2241(5) 0.0360(9) Uani 1 1 d .
H12 H 0.3733 0.0765 0.1370 0.043 Uiso 1 1 calc R
N1 N 0.41265(12) 0.2074(3) 0.2524(4) 0.0312(7) Uani 1 1 d .
N2 N 0.29883(12) 0.7443(3) -0.2268(4) 0.0329(7) Uani 1 1 d .
O7 O 0.33449(9) 0.5101(2) 0.0079(3) 0.0305(5) Uani 1 1 d .
O8 O 0.38296(9) 0.5706(2) -0.1526(3) 0.0299(5) Uani 1 1 d .
O9 O 0.44133(8) 0.4049(2) 0.0793(3) 0.0298(5) Uani 1 1 d .
H9A H 0.4368 0.4662 0.0208 0.036 Uiso 1 1 d R
H9C H 0.4529 0.3528 0.0277 0.036 Uiso 1 1 d R
O10 O 0.40860(9) 0.6868(2) 0.2499(3) 0.0288(5) Uani 1 1 d .
O11 O 0.34668(10) 0.7291(2) 0.3704(3) 0.0324(6) Uani 1 1 d .
O12 O 0.29782(9) 0.6878(2) -0.3669(3) 0.0282(5) Uani 1 1 d .
O13 O 0.5000 0.5883(3) 0.2500 0.0320(8) Uani 1 2 d S
H13A H 0.4900 0.6527 0.2026 0.038 Uiso 0.50 1 d PR
H13C H 0.5252 0.5627 0.2172 0.038 Uiso 0.50 1 d PR

loop_
_atom_site_aniso_label
_atom_site_aniso_U_11
_atom_site_aniso_U_22
_atom_site_aniso_U_33
_atom_site_aniso_U_23
_atom_site_aniso_U_13
_atom_site_aniso_U_12
Co1 0.0316(3) 0.0302(3) 0.0240(3) 0.0008(2) 0.00457(19) 0.0006(2)
C1 0.0208(16) 0.0276(18) 0.0300(18) -0.0012(14) 0.0060(14) 0.0062(14)
C2 0.032(2) 0.0296(19) 0.0314(19) 0.0036(15) 0.0000(15) 0.0018(16)
C3 0.037(2) 0.0254(18) 0.0283(18) 0.0042(14) 0.0150(16) -0.0040(15)
C4 0.033(2) 0.036(2) 0.0307(19) 0.0017(16) 0.0098(15) 0.0005(17)
C5 0.0319(18) 0.0209(17) 0.0316(18) -0.0063(14) 0.0150(15) -0.0023(14)
C6 0.0257(18) 0.0250(18) 0.0302(18) 0.0049(14) 0.0101(14) 0.0101(14)
C7 0.038(2) 0.037(2) 0.031(2) 0.0155(16) 0.0131(16) 0.0144(17)
C8 0.0257(18) 0.0254(18) 0.036(2) 0.0031(15) 0.0028(15) 0.0033(14)
C9 0.035(2) 0.028(2) 0.035(2) -0.0113(16) -0.0071(16) -0.0029(16)
C10 0.0289(18) 0.0303(19) 0.0339(19) 0.0004(15) 0.0152(15) 0.0026(15)
C11 0.038(2) 0.032(2) 0.036(2) -0.0050(16) -0.0101(16) -0.0072(17)
C12 0.029(2) 0.036(2) 0.035(2) 0.0072(17) -0.0029(16) 0.0144(17)
N1 0.0283(16) 0.0321(17) 0.0292(16) 0.0006(13) 0.0029(13) 0.0016(13)
N2 0.0340(17) 0.0294(17) 0.0322(16) -0.0017(13) 0.0058(13) -0.0013(13)
O7 0.0308(13) 0.0247(12) 0.0330(13) 0.0048(11) 0.0054(10) 0.0009(11)
O8 0.0212(11) 0.0351(14) 0.0290(13) 0.0038(11) 0.0012(10) 0.0049(10)
O9 0.0207(12) 0.0356(14) 0.0340(13) 0.0060(11) 0.0095(10) 0.0074(10)
O10 0.0246(13) 0.0315(13) 0.0266(13) -0.0001(10) 0.0026(10) 0.0062(10)
O11 0.0353(14) 0.0354(14) 0.0280(13) 0.0039(11) 0.0118(11) 0.0066(11)
O12 0.0261(12) 0.0303(13) 0.0278(13) -0.0077(10) 0.0075(10) 0.0040(10)
O13 0.0355(19) 0.034(2) 0.0335(19) 0.000 0.0208(16) 0.000

loop_
_atom_type_symbol
_atom_type_description
_atom_type_scat_dispersion_real
_atom_type_scat_dispersion_imag
_atom_type_scat_source
C C 0.0033 0.0016 'International Tables Vol C Tables 4.2.6.8 and 6.1.1.4'
H H 0.0000 0.0000 'International Tables Vol C Tables 4.2.6.8 and 6.1.1.4'
N N 0.0061 0.0033 'International Tables Vol C Tables 4.2.6.8 and 6.1.1.4'
O O 0.0106 0.0060 'International Tables Vol C Tables 4.2.6.8 and 6.1.1.4'
Co Co 0.3494 0.9721 'International Tables Vol C Tables 4.2.6.8 and 6.1.1.4'

loop_
_geom_angle_atom_site_label_1
_geom_angle_atom_site_label_2
_geom_angle_atom_site_label_3
_geom_angle
_geom_angle_site_symmetry_1
_geom_angle_site_symmetry_3
O12 Co1 O11 88.93(10) 6_566 6_565
O12 Co1 O9 175.33(10) 6_566 .
O11 Co1 O9 93.08(9) 6_565 .
O12 Co1 O8 83.75(9) 6_566 6_566
O11 Co1 O8 172.63(9) 6_565 6_566
O9 Co1 O8 94.16(9) . 6_566
O12 Co1 O7 85.21(9) 6_566 .
O11 Co1 O7 94.07(10) 6_565 .
O9 Co1 O7 90.44(9) . .
O8 Co1 O7 84.52(10) 6_566 .
O12 Co1 N1 97.14(10) 6_566 .
O11 Co1 N1 96.85(11) 6_565 .
O9 Co1 N1 86.82(10) . .
O8 Co1 N1 84.92(10) 6_566 .
O7 Co1 N1 168.86(10) . .
O8 C1 O7 120.2(3) . .
O8 C1 C2 123.6(3) . .
O7 C1 C2 115.9(3) . .
N2 C2 C3 119.1(3) . .
N2 C2 C1 117.8(3) . .
C3 C2 C1 123.1(3) . .
C5 C3 C2 118.7(3) . .
C5 C3 C4 121.1(3) . .
C2 C3 C4 120.0(3) . .
O10 C4 O11 128.3(3) . .
O10 C4 C3 115.7(3) . .
O11 C4 C3 116.0(3) . .
C6 C5 C3 120.7(3) . .
C6 C5 H5 119.6 . .
C3 C5 H5 119.6 . .
C7 C6 C5 118.4(3) . .
C7 C6 H6 120.8 . .
C5 C6 H6 120.8 . .
N2 C7 C6 120.9(3) . .
N2 C7 H7 119.6 . .
C6 C7 H7 119.6 . .
N1 C8 C9 123.1(3) . .
N1 C8 H8 118.5 . .
C9 C8 H8 118.5 . .
C10 C9 C8 119.9(3) . .
C10 C9 H9 120.1 . .
C8 C9 H9 120.1 . .
C9 C10 C11 116.6(3) . .
C9 C10 C10 122.6(4) . 5_656
C11 C10 C10 120.8(4) . 5_656
C10 C11 C12 119.9(4) . .
C10 C11 H11 120.0 . .
C12 C11 H11 120.0 . .
N1 C12 C11 122.5(4) . .
N1 C12 H12 118.7 . .
C11 C12 H12 118.7 . .
C12 N1 C8 118.0(3) . .
C12 N1 Co1 128.0(2) . .
C8 N1 Co1 113.7(2) . .
O12 N2 C2 118.8(3) . .
O12 N2 C7 119.0(3) . .
C2 N2 C7 122.2(3) . .
C1 O7 Co1 130.7(2) . .
C1 O8 Co1 117.5(2) . 6_565
Co1 O9 H9A 109.7 . .
Co1 O9 H9C 108.7 . .
H9A O9 H9C 109.5 . .
C4 O11 Co1 130.2(2) . 6_566
N2 O12 Co1 115.78(19) . 6_565
H13A O13 H13C 109.5 . .

loop_
_geom_bond_atom_site_label_1
_geom_bond_atom_site_label_2
_geom_bond_distance
_geom_bond_site_symmetry_2
Co1 O12 2.043(2) 6_566
Co1 O11 2.065(2) 6_565
Co1 O9 2.089(2) .
Co1 O8 2.103(2) 6_566
Co1 O7 2.125(2) .
Co1 N1 2.172(3) .
C1 O8 1.254(4) .
C1 O7 1.311(4) .
C1 C2 1.426(5) .
C2 N2 1.343(5) .
C2 C3 1.400(5) .
C3 C5 1.388(5) .
C3 C4 1.523(5) .
C4 O10 1.228(4) .
C4 O11 1.243(4) .
C5 C6 1.377(5) .
C5 H5 0.9300 .
C6 C7 1.376(5) .
C6 H6 0.9300 .
C7 N2 1.343(5) .
C7 H7 0.9300 .
C8 N1 1.320(5) .
C8 C9 1.385(5) .
C8 H8 0.9300 .
C9 C10 1.357(5) .
C9 H9 0.9300 .
C10 C11 1.386(5) .
C10 C10 1.507(7) 5_656
C11 C12 1.390(5) .
C11 H11 0.9300 .
C12 N1 1.300(5) .
C12 H12 0.9300 .
N2 O12 1.317(4) .
O8 Co1 2.103(2) 6_565
O9 H9A 0.8500 .
O9 H9C 0.8501 .
O11 Co1 2.065(2) 6_566
O12 Co1 2.043(2) 6_565
O13 H13A 0.8500 .
O13 H13C 0.8500 .
